data_7104458
loop_
_publ_author_name
'Llorente, Gonzalo Rincon'
'Dufourg-Madec, Marie-Beatrice'
'Crouch, David J'
'Pritchard, Robin G'
'Ogier, Simon'
'Yeates, Stephen G'

_publ_section_title
;
 High performance, acene-based organic thin film transistors.
;
_journal_issue 21
_journal_name_full 'Chemical communications (Cambridge, England)'
_journal_page_first 3059
_journal_page_last 3061
_journal_paper_doi 10.1039/b901448a
_journal_volume 34
_journal_year 2009
_chemical_compound_source 'synthesis as described'
_chemical_formula_moiety 'C42 H50 Si2'
_chemical_formula_sum 'C42 H50 Si2'
_chemical_formula_weight 611
_chemical_name_systematic
;
?
;
_space_group_IT_number 2
_symmetry_cell_setting triclinic
_symmetry_Int_Tables_number 2
_symmetry_space_group_name_Hall '-P 1'
_symmetry_space_group_name_H-M 'P -1'
_atom_sites_solution_hydrogens geom
_atom_sites_solution_primary direct
_atom_sites_solution_secondary difmap
_audit_conform_dict_location ftp://ftp.iucr.org/pub/cif_core.dic
_audit_conform_dict_name cif_core.dic
_audit_conform_dict_version 2.3
_audit_creation_date 2009-03-05T16:50:56-00:00
_audit_creation_method 'WinGX routine CIF_UPDATE'
_cell_angle_alpha 74.402(3)
_cell_angle_beta 89.953(2)
_cell_angle_gamma 73.746(2)
_cell_formula_units_Z 1
_cell_length_a 7.3024(2)
_cell_length_b 10.9762(3)
_cell_length_c 12.1090(4)
_cell_measurement_reflns_used 35858
_cell_measurement_temperature 150(2)
_cell_measurement_theta_max 26
_cell_measurement_theta_min 2
_cell_measurement_wavelength 0.71073
_cell_volume 894.55(5)
_computing_cell_refinement 'HKL Scalepack (Otwinowski & Minor 1997)'
_computing_data_collection 'Collect (Nonius BV, 1997-2000)'
_computing_data_reduction 'HKL Denzo and Scalepack (Otwinowski & Minor 1997)'
_computing_molecular_graphics 'Ortep-3 for Windows (Farrugia, 1997)'
_computing_publication_material 'WinGX publication routines (Farrugia, 1999)'
_computing_structure_refinement 'SHELXL-97 (Sheldrick, 1997)'
_computing_structure_solution 'SHELXS-97 (Sheldrick, 1997)'
_diffrn_ambient_temperature 150(2)
_diffrn_detector 'CCD plate'
_diffrn_detector_area_resol_mean 9
_diffrn_measured_fraction_theta_full 0.992
_diffrn_measured_fraction_theta_max 0.992
_diffrn_measurement_device '95mm CCD camera on \k-goniostat'
_diffrn_measurement_device_type KappaCCD
_diffrn_measurement_method 'CCD rotation images, thick slices'
_diffrn_orient_matrix_type 'by Nonius Collect from scalepack cell'
_diffrn_orient_matrix_UB_11 -0.11483E-1
_diffrn_orient_matrix_UB_12 0.57046E-2
_diffrn_orient_matrix_UB_13 -0.374196E-1
_diffrn_orient_matrix_UB_21 0.564447E-1
_diffrn_orient_matrix_UB_22 0.5844E-3
_diffrn_orient_matrix_UB_23 -0.175144E-1
_diffrn_orient_matrix_UB_31 0.983E-4
_diffrn_orient_matrix_UB_32 -0.537602E-1
_diffrn_orient_matrix_UB_33 0.4296E-3
_diffrn_radiation_monochromator graphite
_diffrn_radiation_probe x-ray
_diffrn_radiation_type MoK\a
_diffrn_radiation_wavelength 0.71073
_diffrn_reflns_av_R_equivalents 0.0774
_diffrn_reflns_av_unetI/netI 0.0411
_diffrn_reflns_limit_h_max 8
_diffrn_reflns_limit_h_min -6
_diffrn_reflns_limit_k_max 12
_diffrn_reflns_limit_k_min -13
_diffrn_reflns_limit_l_max 14
_diffrn_reflns_limit_l_min -12
_diffrn_reflns_number 13549
_diffrn_reflns_reduction_process
;
Scaled and merged with SORTAV
R.H. Blessing, (1987) Cryst. Rev. 1, 3-58
R.H. Blessing, (1989) J. Appl. Cryst. 22, 396-397
;
_diffrn_reflns_theta_full 25.49
_diffrn_reflns_theta_max 25.49
_diffrn_reflns_theta_min 3.02
_diffrn_source 'Enraf Nonius FR590'
_exptl_absorpt_coefficient_mu 0.127
_exptl_absorpt_correction_T_max 0.9775
_exptl_absorpt_correction_T_min 0.969
_exptl_absorpt_correction_type multi-scan
_exptl_absorpt_process_details
;
R.H. Blessing, Acta Cryst. (1995), A51, 33-38
;
_exptl_crystal_colour brown
_exptl_crystal_density_diffrn 1.134
_exptl_crystal_density_method 'not measured'
_exptl_crystal_description rod
_exptl_crystal_F_000 330
_exptl_crystal_size_max 0.25
_exptl_crystal_size_mid 0.18
_exptl_crystal_size_min 0.18
_refine_diff_density_max 0.343
_refine_diff_density_min -0.268
_refine_diff_density_rms 0.062
_refine_ls_extinction_method none
_refine_ls_goodness_of_fit_ref 0.967
_refine_ls_hydrogen_treatment constr
_refine_ls_matrix_type full
_refine_ls_number_parameters 258
_refine_ls_number_reflns 3297
_refine_ls_number_restraints 186
_refine_ls_restrained_S_all 0.973
_refine_ls_R_factor_all 0.1162
_refine_ls_R_factor_gt 0.0771
_refine_ls_shift/su_max 0.008
_refine_ls_shift/su_mean 0
_refine_ls_structure_factor_coef Fsqd
_refine_ls_weighting_details 'calc w=1/[\s^2^(Fo^2^)+(0.0610P)^2^+1.6116P] where P=(Fo^2^+2Fc^2^)/3'
_refine_ls_weighting_scheme calc
_refine_ls_wR_factor_gt 0.1697
_refine_ls_wR_factor_ref 0.1991
_reflns_number_gt 2172
_reflns_number_total 3297
_reflns_threshold_expression >2sigma(I)
_cod_data_source_file b901448a.txt
_cod_data_source_block new
_cod_database_code 7104458

loop_
_symmetry_equiv_pos_as_xyz
'x, y, z'
'-x, -y, -z'

loop_
_atom_site_label
_atom_site_type_symbol
_atom_site_fract_x
_atom_site_fract_y
_atom_site_fract_z
_atom_site_U_iso_or_equiv
_atom_site_adp_type
_atom_site_occupancy
_atom_site_symmetry_multiplicity
_atom_site_calc_flag
_atom_site_refinement_flags
_atom_site_disorder_assembly
_atom_site_disorder_group
C1 C 0.4539(3) 0.7179(2) 0.7272(2) 0.0573(6) Uani 1 1 d U A .
C2 C 0.4720(3) 0.6514(2) 0.65985(19) 0.0456(5) Uani 1 1 d U . .
C3 C 0.4877(3) 0.57452(18) 0.58047(17) 0.0389(5) Uani 1 1 d U . .
C4 C 0.3653(3) 0.49370(18) 0.58537(17) 0.0382(5) Uani 1 1 d U . .
C5 C 0.2311(3) 0.48506(19) 0.66779(17) 0.0420(5) Uani 1 1 d U . .
H5 H 0.225 0.5334 0.7227 0.05 Uiso 1 1 calc R . .
C6 C 0.1065(3) 0.40874(19) 0.67248(17) 0.0410(5) Uani 1 1 d U . .
C7 C -0.0337(3) 0.4041(2) 0.75634(19) 0.0471(6) Uani 1 1 d U . .
C8 C -0.1516(3) 0.3285(2) 0.7558(2) 0.0532(6) Uani 1 1 d U . .
H8 H -0.2445 0.3253 0.8107 0.064 Uiso 1 1 calc R . .
C9 C -0.1401(3) 0.2538(2) 0.6753(2) 0.0540(7) Uani 1 1 d U . .
H9 H -0.2248 0.2014 0.6784 0.065 Uiso 1 1 calc R . .
C10 C -0.0121(3) 0.2548(2) 0.5942(2) 0.0474(6) Uani 1 1 d U . .
C11 C 0.1181(3) 0.33313(19) 0.59000(18) 0.0415(5) Uani 1 1 d U . .
C12 C 0.7477(3) 0.66027(19) 0.49053(18) 0.0412(5) Uani 1 1 d U . .
H12 H 0.7399 0.7105 0.5441 0.049 Uiso 1 1 calc R . .
C13 C 0.6224(3) 0.58220(18) 0.49646(17) 0.0394(5) Uani 1 1 d U . .
C14 C -0.0498(4) 0.4853(2) 0.8408(2) 0.0577(7) Uani 1 1 d U . .
H14A H -0.1509 0.4707 0.8914 0.087 Uiso 1 1 calc R . .
H14B H -0.0811 0.5792 0.7986 0.087 Uiso 1 1 calc R . .
H14C H 0.0723 0.4587 0.887 0.087 Uiso 1 1 calc R . .
C15 C -0.0041(3) 0.1761(2) 0.5081(2) 0.0560(6) Uani 1 1 d U . .
H15A H -0.1016 0.1292 0.5222 0.084 Uiso 1 1 calc R . .
H15B H 0.1228 0.1121 0.5164 0.084 Uiso 1 1 calc R . .
H15C H -0.0282 0.2362 0.43 0.084 Uiso 1 1 calc R . .
Si1 Si 0.42170(11) 0.82516(7) 0.82249(6) 0.0664(2) Uani 1 1 d DU . .
C16 C 0.5819(10) 0.7420(5) 0.9479(4) 0.079(2) Uani 0.5 1 d PDU A 1
H16A H 0.7156 0.7098 0.929 0.094 Uiso 0.5 1 calc PR A 1
H16B H 0.5758 0.7976 1.0008 0.094 Uiso 0.5 1 calc PR A 1
C17 C 0.4912(11) 0.6249(8) 0.9973(7) 0.117(3) Uani 0.5 1 d PDU A 1
H17A H 0.5625 0.5673 1.0699 0.175 Uiso 0.5 1 calc PR A 1
H17B H 0.4979 0.5736 0.9417 0.175 Uiso 0.5 1 calc PR A 1
H17C H 0.3572 0.6613 1.0108 0.175 Uiso 0.5 1 calc PR A 1
C18 C 0.4515(8) 0.9912(4) 0.7410(4) 0.0650(15) Uani 0.5 1 d PDU A 1
H18A H 0.5664 0.9748 0.6975 0.078 Uiso 0.5 1 calc PR A 1
H18B H 0.3399 1.0378 0.6839 0.078 Uiso 0.5 1 calc PR A 1
C19 C 0.4710(11) 1.0856(6) 0.8120(7) 0.105(2) Uani 0.5 1 d PDU A 1
H19A H 0.5502 1.1405 0.7733 0.157 Uiso 0.5 1 calc PR A 1
H19B H 0.5313 1.0336 0.8889 0.157 Uiso 0.5 1 calc PR A 1
H19C H 0.3439 1.1424 0.8187 0.157 Uiso 0.5 1 calc PR A 1
C20 C 0.1585(9) 0.8503(7) 0.8527(8) 0.147(3) Uani 0.5 1 d PDU A 1
H20A H 0.0828 0.8813 0.7775 0.176 Uiso 0.5 1 calc PR A 1
H20B H 0.1439 0.7624 0.8921 0.176 Uiso 0.5 1 calc PR A 1
C21 C 0.0669(8) 0.9426(6) 0.9222(5) 0.0722(17) Uani 0.5 1 d PDU A 1
H21A H -0.071 0.9535 0.9206 0.108 Uiso 0.5 1 calc PR A 1
H21B H 0.089 1.0288 0.8894 0.108 Uiso 0.5 1 calc PR A 1
H21C H 0.1231 0.9058 1.0019 0.108 Uiso 0.5 1 calc PR A 1
C16B C 0.5375(9) 0.7223(6) 0.9725(5) 0.0747(19) Uani 0.5 1 d PDU A 2
H16C H 0.4598 0.6631 1.0071 0.09 Uiso 0.5 1 calc PR A 2
H16D H 0.6658 0.6657 0.9642 0.09 Uiso 0.5 1 calc PR A 2
C17B C 0.5605(8) 0.8028(4) 1.0578(4) 0.0692(15) Uani 0.5 1 d PDU A 2
H17D H 0.6158 0.7417 1.1329 0.104 Uiso 0.5 1 calc PR A 2
H17E H 0.4349 0.8602 1.0664 0.104 Uiso 0.5 1 calc PR A 2
H17F H 0.6452 0.8571 1.0275 0.104 Uiso 0.5 1 calc PR A 2
C18B C 0.5900(9) 0.9286(6) 0.7658(6) 0.114(2) Uani 0.5 1 d PDU A 2
H18C H 0.5817 0.9925 0.8112 0.137 Uiso 0.5 1 calc PR A 2
H18D H 0.7229 0.8696 0.7782 0.137 Uiso 0.5 1 calc PR A 2
C19B C 0.5518(8) 0.9985(5) 0.6490(5) 0.0698(16) Uani 0.5 1 d PDU A 2
H19D H 0.559 1.0887 0.6383 0.105 Uiso 0.5 1 calc PR A 2
H19E H 0.4233 1.0016 0.6227 0.105 Uiso 0.5 1 calc PR A 2
H19F H 0.6463 0.954 0.6043 0.105 Uiso 0.5 1 calc PR A 2
C20B C 0.1792(7) 0.9101(5) 0.8273(4) 0.0685(19) Uani 0.5 1 d PDU A 2
H20C H 0.174 0.9707 0.8755 0.082 Uiso 0.5 1 calc PR A 2
H20D H 0.1288 0.9655 0.7484 0.082 Uiso 0.5 1 calc PR A 2
C21B C 0.0532(10) 0.8326(8) 0.8697(8) 0.119(3) Uani 0.5 1 d PDU A 2
H21D H -0.0763 0.8911 0.8681 0.179 Uiso 0.5 1 calc PR A 2
H21E H 0.0976 0.7792 0.9489 0.179 Uiso 0.5 1 calc PR A 2
H21F H 0.0518 0.7743 0.8212 0.179 Uiso 0.5 1 calc PR A 2

loop_
_atom_site_aniso_label
_atom_site_aniso_U_11
_atom_site_aniso_U_22
_atom_site_aniso_U_33
_atom_site_aniso_U_23
_atom_site_aniso_U_13
_atom_site_aniso_U_12
C1 0.0407(11) 0.0705(12) 0.0781(14) -0.0477(10) 0.0079(10) -0.0176(10)
C2 0.0346(10) 0.0501(10) 0.0596(12) -0.0295(9) 0.0003(9) -0.0107(8)
C3 0.0379(10) 0.0374(9) 0.0434(10) -0.0198(8) -0.0042(8) -0.0062(8)
C4 0.0410(10) 0.0331(9) 0.0398(10) -0.0153(8) -0.0054(8) -0.0049(8)
C5 0.0472(11) 0.0399(9) 0.0392(10) -0.0175(8) -0.0019(9) -0.0070(9)
C6 0.0434(10) 0.0348(9) 0.0407(10) -0.0094(8) -0.0033(9) -0.0061(8)
C7 0.0493(12) 0.0417(11) 0.0451(11) -0.0098(9) -0.0009(10) -0.0072(9)
C8 0.0559(12) 0.0479(12) 0.0532(13) -0.0087(10) 0.0055(11) -0.0159(10)
C9 0.0514(12) 0.0453(11) 0.0620(14) -0.0052(10) -0.0029(11) -0.0180(9)
C10 0.0519(11) 0.0354(10) 0.0547(12) -0.0113(9) -0.0047(10) -0.0135(9)
C11 0.0431(10) 0.0335(9) 0.0446(11) -0.0097(8) -0.0073(9) -0.0073(8)
C12 0.0450(11) 0.0341(9) 0.0454(10) -0.0176(8) -0.0050(9) -0.0065(8)
C13 0.0414(10) 0.0355(9) 0.0422(10) -0.0167(8) -0.0054(8) -0.0070(8)
C14 0.0582(13) 0.0632(13) 0.0542(13) -0.0239(11) 0.0100(11) -0.0143(11)
C15 0.0565(12) 0.0459(10) 0.0731(15) -0.0222(10) -0.0018(11) -0.0213(9)
Si1 0.0710(4) 0.0735(3) 0.0803(4) -0.0573(3) 0.0226(3) -0.0272(3)
C16 0.135(5) 0.062(3) 0.044(2) -0.032(2) 0.007(3) -0.020(3)
C17 0.105(5) 0.131(6) 0.089(5) -0.024(4) 0.017(4) -0.001(5)
C18 0.088(3) 0.039(2) 0.050(2) -0.0254(18) -0.030(2) 0.021(2)
C19 0.111(5) 0.090(4) 0.122(5) -0.046(4) 0.005(4) -0.029(4)
C20 0.117(5) 0.155(4) 0.242(7) -0.159(4) 0.084(5) -0.056(4)
C21 0.062(3) 0.087(3) 0.070(3) -0.036(3) 0.016(2) -0.009(3)
C16B 0.057(3) 0.079(3) 0.107(4) -0.066(3) 0.006(3) -0.011(3)
C17B 0.081(3) 0.066(2) 0.054(2) -0.0478(18) -0.031(2) 0.019(2)
C18B 0.119(4) 0.129(3) 0.157(5) -0.110(3) 0.022(4) -0.067(3)
C19B 0.077(3) 0.050(2) 0.094(4) -0.023(2) 0.030(3) -0.033(2)
C20B 0.084(4) 0.046(3) 0.043(2) -0.005(2) 0.013(3) 0.025(3)
C21B 0.105(4) 0.119(5) 0.166(6) -0.062(4) 0.063(5) -0.061(4)

loop_
_atom_type_symbol
_atom_type_description
_atom_type_scat_dispersion_real
_atom_type_scat_dispersion_imag
_atom_type_scat_source
C C 0.0033 0.0016 'International Tables Vol C Tables 4.2.6.8 and 6.1.1.4'
H H 0 0 'International Tables Vol C Tables 4.2.6.8 and 6.1.1.4'
Si Si 0.0817 0.0704 'International Tables Vol C Tables 4.2.6.8 and 6.1.1.4'

loop_
_geom_angle_atom_site_label_1
_geom_angle_atom_site_label_2
_geom_angle_atom_site_label_3
_geom_angle
_geom_angle_site_symmetry_1
_geom_angle_site_symmetry_3
_geom_angle_publ_flag
C2 C1 Si1 177.2(2) . . ?
C1 C2 C3 178.4(2) . . ?
C4 C3 C13 121.05(19) . . ?
C4 C3 C2 119.34(19) . . ?
C13 C3 C2 119.60(19) . . ?
C5 C4 C3 121.80(19) . . ?
C5 C4 C13 118.61(19) . 2_666 ?
C3 C4 C13 119.58(19) . 2_666 ?
C6 C5 C4 122.7(2) . . ?
C6 C5 H5 118.6 . . ?
C4 C5 H5 118.6 . . ?
C5 C6 C7 121.7(2) . . ?
C5 C6 C11 118.65(19) . . ?
C7 C6 C11 119.6(2) . . ?
C8 C7 C6 118.8(2) . . ?
C8 C7 C14 121.3(2) . . ?
C6 C7 C14 119.9(2) . . ?
C7 C8 C9 121.7(2) . . ?
C7 C8 H8 119.2 . . ?
C9 C8 H8 119.2 . . ?
C10 C9 C8 122.2(2) . . ?
C10 C9 H9 118.9 . . ?
C8 C9 H9 118.9 . . ?
C9 C10 C11 119.0(2) . . ?
C9 C10 C15 121.3(2) . . ?
C11 C10 C15 119.6(2) . . ?
C12 C11 C10 122.5(2) 2_666 . ?
C12 C11 C6 118.9(2) 2_666 . ?
C10 C11 C6 118.7(2) . . ?
C11 C12 C13 122.8(2) 2_666 . ?
C11 C12 H12 118.6 2_666 . ?
C13 C12 H12 118.6 . . ?
C12 C13 C3 122.30(19) . . ?
C12 C13 C4 118.33(19) . 2_666 ?
C3 C13 C4 119.37(19) . 2_666 ?
C7 C14 H14A 109.5 . . ?
C7 C14 H14B 109.5 . . ?
H14A C14 H14B 109.5 . . ?
C7 C14 H14C 109.5 . . ?
H14A C14 H14C 109.5 . . ?
H14B C14 H14C 109.5 . . ?
C10 C15 H15A 109.5 . . ?
C10 C15 H15B 109.5 . . ?
H15A C15 H15B 109.5 . . ?
C10 C15 H15C 109.5 . . ?
H15A C15 H15C 109.5 . . ?
H15B C15 H15C 109.5 . . ?
C20B Si1 C16 123.1(3) . . ?
C20B Si1 C1 112.6(2) . . ?
C16 Si1 C1 108.7(2) . . ?
C20B Si1 C18 86.7(2) . . ?
C16 Si1 C18 114.2(3) . . ?
C1 Si1 C18 109.54(16) . . ?
C20B Si1 C18B 117.5(3) . . ?
C16 Si1 C18B 89.2(3) . . ?
C1 Si1 C18B 102.0(2) . . ?
C18 Si1 C18B 31.8(2) . . ?
C20B Si1 C16B 111.4(3) . . ?
C16 Si1 C16B 14.9(3) . . ?
C1 Si1 C16B 109.1(2) . . ?
C18 Si1 C16B 125.7(3) . . ?
C18B Si1 C16B 103.4(3) . . ?
C20B Si1 C20 21.6(3) . . ?
C16 Si1 C20 113.2(3) . . ?
C1 Si1 C20 102.3(3) . . ?
C18 Si1 C20 108.2(3) . . ?
C18B Si1 C20 139.1(3) . . ?
C16B Si1 C20 99.1(3) . . ?
C17 C16 Si1 97.8(4) . . ?
C17 C16 H16A 112.2 . . ?
Si1 C16 H16A 112.2 . . ?
C17 C16 H16B 112.2 . . ?
Si1 C16 H16B 112.2 . . ?
H16A C16 H16B 109.8 . . ?
C16 C17 H17A 109.5 . . ?
C16 C17 H17B 109.5 . . ?
H17A C17 H17B 109.5 . . ?
C16 C17 H17C 109.5 . . ?
H17A C17 H17C 109.5 . . ?
H17B C17 H17C 109.5 . . ?
C19 C18 Si1 117.4(4) . . ?
C19 C18 H18A 107.9 . . ?
Si1 C18 H18A 107.9 . . ?
C19 C18 H18B 107.9 . . ?
Si1 C18 H18B 107.9 . . ?
H18A C18 H18B 107.2 . . ?
C18 C19 H19A 109.5 . . ?
C18 C19 H19B 109.5 . . ?
H19A C19 H19B 109.5 . . ?
C18 C19 H19C 109.5 . . ?
H19A C19 H19C 109.5 . . ?
H19B C19 H19C 109.5 . . ?
C21 C20 Si1 119.9(5) . . ?
C21 C20 H20A 107.3 . . ?
Si1 C20 H20A 107.3 . . ?
C21 C20 H20B 107.3 . . ?
Si1 C20 H20B 107.3 . . ?
H20A C20 H20B 106.9 . . ?
C20 C21 H21A 109.5 . . ?
C20 C21 H21B 109.5 . . ?
H21A C21 H21B 109.5 . . ?
C20 C21 H21C 109.5 . . ?
H21A C21 H21C 109.5 . . ?
H21B C21 H21C 109.5 . . ?
C17B C16B Si1 115.6(4) . . ?
C17B C16B H16C 108.4 . . ?
Si1 C16B H16C 108.4 . . ?
C17B C16B H16D 108.4 . . ?
Si1 C16B H16D 108.4 . . ?
H16C C16B H16D 107.4 . . ?
C16B C17B H17D 109.5 . . ?
C16B C17B H17E 109.5 . . ?
H17D C17B H17E 109.5 . . ?
C16B C17B H17F 109.5 . . ?
H17D C17B H17F 109.5 . . ?
H17E C17B H17F 109.5 . . ?
C19B C18B Si1 114.3(4) . . ?
C19B C18B H18C 108.7 . . ?
Si1 C18B H18C 108.7 . . ?
C19B C18B H18D 108.7 . . ?
Si1 C18B H18D 108.7 . . ?
H18C C18B H18D 107.6 . . ?
C18B C19B H19D 109.5 . . ?
C18B C19B H19E 109.5 . . ?
H19D C19B H19E 109.5 . . ?
C18B C19B H19F 109.5 . . ?
H19D C19B H19F 109.5 . . ?
H19E C19B H19F 109.5 . . ?
C21B C20B Si1 117.5(4) . . ?
C21B C20B H20C 107.9 . . ?
Si1 C20B H20C 107.9 . . ?
C21B C20B H20D 107.9 . . ?
Si1 C20B H20D 107.9 . . ?
H20C C20B H20D 107.2 . . ?
C20B C21B H21D 109.5 . . ?
C20B C21B H21E 109.5 . . ?
H21D C21B H21E 109.5 . . ?
C20B C21B H21F 109.5 . . ?
H21D C21B H21F 109.5 . . ?
H21E C21B H21F 109.5 . . ?

loop_
_geom_bond_atom_site_label_1
_geom_bond_atom_site_label_2
_geom_bond_distance
_geom_bond_site_symmetry_2
_geom_bond_publ_flag
C1 C2 1.217(3) . ?
C1 Si1 1.830(3) . ?
C2 C3 1.425(3) . ?
C3 C4 1.416(3) . ?
C3 C13 1.417(3) . ?
C4 C5 1.402(3) . ?
C4 C13 1.444(3) 2_666 ?
C5 C6 1.390(3) . ?
C5 H5 0.95 . ?
C6 C7 1.443(3) . ?
C6 C11 1.449(3) . ?
C7 C8 1.354(3) . ?
C7 C14 1.512(3) . ?
C8 C9 1.422(4) . ?
C8 H8 0.95 . ?
C9 C10 1.354(3) . ?
C9 H9 0.95 . ?
C10 C11 1.443(3) . ?
C10 C15 1.514(3) . ?
C11 C12 1.384(3) 2_666 ?
C12 C11 1.384(3) 2_666 ?
C12 C13 1.408(3) . ?
C12 H12 0.95 . ?
C13 C4 1.444(3) 2_666 ?
C14 H14A 0.98 . ?
C14 H14B 0.98 . ?
C14 H14C 0.98 . ?
C15 H15A 0.98 . ?
C15 H15B 0.98 . ?
C15 H15C 0.98 . ?
Si1 C20B 1.764(5) . ?
Si1 C16 1.780(5) . ?
Si1 C18 1.897(5) . ?
Si1 C18B 1.906(6) . ?
Si1 C16B 1.911(6) . ?
Si1 C20 1.913(7) . ?
C16 C17 1.584(10) . ?
C16 H16A 0.99 . ?
C16 H16B 0.99 . ?
C17 H17A 0.98 . ?
C17 H17B 0.98 . ?
C17 H17C 0.98 . ?
C18 C19 1.548(8) . ?
C18 H18A 0.99 . ?
C18 H18B 0.99 . ?
C19 H19A 0.98 . ?
C19 H19B 0.98 . ?
C19 H19C 0.98 . ?
C20 C21 1.504(9) . ?
C20 H20A 0.99 . ?
C20 H20B 0.99 . ?
C21 H21A 0.98 . ?
C21 H21B 0.98 . ?
C21 H21C 0.98 . ?
C16B C17B 1.566(8) . ?
C16B H16C 0.99 . ?
C16B H16D 0.99 . ?
C17B H17D 0.98 . ?
C17B H17E 0.98 . ?
C17B H17F 0.98 . ?
C18B C19B 1.402(8) . ?
C18B H18C 0.99 . ?
C18B H18D 0.99 . ?
C19B H19D 0.98 . ?
C19B H19E 0.98 . ?
C19B H19F 0.98 . ?
C20B C21B 1.427(9) . ?
C20B H20C 0.99 . ?
C20B H20D 0.99 . ?
C21B H21D 0.98 . ?
C21B H21E 0.98 . ?
C21B H21F 0.98 . ?
